data_7155129
loop_
_publ_author_name
'You, Zhi-Hao'
'Chen, Ying-Han'
'Liu, Yan-Kai'

_publ_section_title
;
 From racemic precursors to fully stereocontrolled products: one-pot
 synthesis of chiral \a-amino lactones and lactams.
;
_journal_issue 26
_journal_name_full 'Organic &amp; biomolecular chemistry'
_journal_page_first 6316
_journal_page_last 6327
_journal_paper_doi 10.1039/c6ob00953k
_journal_volume 14
_journal_year 2016
_chemical_absolute_configuration rm
_chemical_formula_sum 'C11 H12 N2 O3'
_chemical_formula_weight 220.23
_chemical_name_systematic
; 
 ? 
;
_space_group_IT_number 19
_symmetry_cell_setting orthorhombic
_symmetry_space_group_name_Hall 'P 2ac 2ab'
_symmetry_space_group_name_H-M 'P 21 21 21'
_atom_sites_solution_hydrogens geom
_atom_sites_solution_primary direct
_atom_sites_solution_secondary difmap
_audit_creation_method SHELXL-97
_audit_update_record
;
2015-11-16 deposited with the CCDC.
2016-05-31 downloaded from the CCDC.
;
_cell_angle_alpha 90.00
_cell_angle_beta 90.00
_cell_angle_gamma 90.00
_cell_formula_units_Z 4
_cell_length_a 5.4617(3)
_cell_length_b 8.2109(5)
_cell_length_c 23.4585(11)
_cell_measurement_reflns_used 1578
_cell_measurement_temperature 293(2)
_cell_measurement_theta_max 70.6230
_cell_measurement_theta_min 5.3700
_cell_volume 1052.01(10)
_computing_structure_refinement 'SHELXL-97 (Sheldrick, 1997)'
_computing_structure_solution 'SHELXS-97 (Sheldrick, 1990)'
_diffrn_ambient_temperature 293(2)
_diffrn_measured_fraction_theta_full 0.992
_diffrn_measured_fraction_theta_max 0.992
_diffrn_measurement_device_type 'Xcalibur, Eos, Gemini'
_diffrn_radiation_monochromator graphite
_diffrn_radiation_source 'Enhance (Cu) X-ray Source'
_diffrn_radiation_type CuK\a
_diffrn_radiation_wavelength 1.54184
_diffrn_reflns_av_R_equivalents 0.0455
_diffrn_reflns_av_sigmaI/netI 0.0454
_diffrn_reflns_limit_h_max 6
_diffrn_reflns_limit_h_min -6
_diffrn_reflns_limit_k_max 9
_diffrn_reflns_limit_k_min -9
_diffrn_reflns_limit_l_max 28
_diffrn_reflns_limit_l_min -16
_diffrn_reflns_number 5973
_diffrn_reflns_theta_full 67.24
_diffrn_reflns_theta_max 67.24
_diffrn_reflns_theta_min 3.77
_exptl_absorpt_coefficient_mu 0.857
_exptl_absorpt_correction_T_max 0.9424
_exptl_absorpt_correction_T_min 0.9346
_exptl_absorpt_correction_type multi-scan
_exptl_absorpt_process_details sadabs
_exptl_crystal_colour colorless
_exptl_crystal_density_diffrn 1.390
_exptl_crystal_density_method 'not measured'
_exptl_crystal_description block
_exptl_crystal_F_000 464
_exptl_crystal_size_max 0.08
_exptl_crystal_size_mid 0.07
_exptl_crystal_size_min 0.07
_refine_diff_density_max 0.282
_refine_diff_density_min -0.231
_refine_diff_density_rms 0.036
_refine_ls_abs_structure_details 'Flack H D (1983), Acta Cryst. A39, 876-881'
_refine_ls_abs_structure_Flack 0.00
_refine_ls_extinction_coef 0.0069(11)
_refine_ls_extinction_expression Fc^*^=kFc[1+0.001xFc^2^\l^3^/sin(2\q)]^-1/4^
_refine_ls_extinction_method SHELXL
_refine_ls_goodness_of_fit_ref 1.046
_refine_ls_hydrogen_treatment constr
_refine_ls_matrix_type full
_refine_ls_number_parameters 146
_refine_ls_number_reflns 1882
_refine_ls_number_restraints 0
_refine_ls_restrained_S_all 1.046
_refine_ls_R_factor_all 0.0599
_refine_ls_R_factor_gt 0.0457
_refine_ls_shift/su_max 0.000
_refine_ls_shift/su_mean 0.000
_refine_ls_structure_factor_coef Fsqd
_refine_ls_weighting_details 'calc w=1/[\s^2^(Fo^2^)+(0.0554P)^2^+0.0955P] where P=(Fo^2^+2Fc^2^)/3'
_refine_ls_weighting_scheme calc
_refine_ls_wR_factor_gt 0.1115
_refine_ls_wR_factor_ref 0.1229
_reflns_number_gt 1531
_reflns_number_total 1882
_reflns_threshold_expression >2sigma(I)
_cod_data_source_file c6ob00953k2.cif
_cod_data_source_block exp_6762
_cod_depositor_comments 'Adding full bibliography for 7155128--7155129.cif.'
_cod_original_sg_symbol_H-M P212121
_cod_database_code 7155129

loop_
_symmetry_equiv_pos_as_xyz
'x, y, z'
'-x+1/2, -y, z+1/2'
'x+1/2, -y+1/2, -z'
'-x, y+1/2, -z+1/2'

loop_
_atom_site_label
_atom_site_type_symbol
_atom_site_fract_x
_atom_site_fract_y
_atom_site_fract_z
_atom_site_U_iso_or_equiv
_atom_site_adp_type
_atom_site_occupancy
_atom_site_symmetry_multiplicity
_atom_site_calc_flag
_atom_site_refinement_flags
N1 N 1.0581(4) 0.5192(3) 0.48464(10) 0.0463(6) Uani 1 1 d .
N2 N 1.2062(5) 0.6327(3) 0.51251(10) 0.0582(7) Uani 1 1 d .
H2A H 1.1594 0.6743 0.5443 0.070 Uiso 1 1 calc R
H2B H 1.3440 0.6610 0.4978 0.070 Uiso 1 1 calc R
O1 O 0.7804(4) 0.3844(3) 0.37445(8) 0.0524(5) Uani 1 1 d .
O2 O 0.7457(4) 0.3536(3) 0.47289(8) 0.0512(5) Uani 1 1 d .
O3 O 0.7362(4) 0.5224(3) 0.54825(8) 0.0609(6) Uani 1 1 d .
C1 C 0.6200(6) 0.6783(4) 0.28397(13) 0.0510(7) Uani 1 1 d .
H1 H 0.5353 0.7354 0.3119 0.061 Uiso 1 1 calc R
C2 C 0.5522(6) 0.6947(5) 0.22690(14) 0.0633(9) Uani 1 1 d .
H2 H 0.4196 0.7599 0.2171 0.076 Uiso 1 1 calc R
C3 C 0.6807(7) 0.6150(5) 0.18552(13) 0.0658(10) Uani 1 1 d .
H3 H 0.6367 0.6270 0.1475 0.079 Uiso 1 1 calc R
C4 C 0.8744(7) 0.5175(5) 0.19999(13) 0.0693(10) Uani 1 1 d .
H4 H 0.9620 0.4634 0.1717 0.083 Uiso 1 1 calc R
C5 C 0.9398(6) 0.4993(5) 0.25666(13) 0.0630(9) Uani 1 1 d .
H5 H 1.0719 0.4333 0.2662 0.076 Uiso 1 1 calc R
C6 C 0.8108(5) 0.5785(4) 0.29916(11) 0.0458(7) Uani 1 1 d .
C7 C 0.8641(5) 0.5493(4) 0.36131(11) 0.0434(7) Uani 1 1 d .
H7 H 0.7730 0.6279 0.3845 0.052 Uiso 1 1 calc R
C8 C 1.1315(5) 0.5453(4) 0.38059(12) 0.0496(7) Uani 1 1 d .
H8A H 1.2362 0.5002 0.3511 0.059 Uiso 1 1 calc R
H8B H 1.1892 0.6535 0.3904 0.059 Uiso 1 1 calc R
C9 C 1.1248(5) 0.4359(3) 0.43254(11) 0.0448(7) Uani 1 1 d .
H9 H 1.2749 0.3716 0.4367 0.054 Uiso 1 1 calc R
C10 C 0.8979(5) 0.3284(4) 0.42327(12) 0.0483(7) Uani 1 1 d .
H10 H 0.9438 0.2136 0.4194 0.058 Uiso 1 1 calc R
C11 C 0.8423(5) 0.4729(4) 0.50661(12) 0.0462(7) Uani 1 1 d .

loop_
_atom_site_aniso_label
_atom_site_aniso_U_11
_atom_site_aniso_U_22
_atom_site_aniso_U_33
_atom_site_aniso_U_23
_atom_site_aniso_U_13
_atom_site_aniso_U_12
N1 0.0398(12) 0.0525(14) 0.0467(13) -0.0010(11) -0.0007(10) -0.0056(11)
N2 0.0514(14) 0.0691(17) 0.0540(15) -0.0108(12) 0.0020(12) -0.0113(13)
O1 0.0543(12) 0.0573(12) 0.0457(11) 0.0074(9) -0.0101(9) -0.0151(11)
O2 0.0447(11) 0.0606(13) 0.0483(10) 0.0115(9) -0.0012(9) -0.0104(10)
O3 0.0575(13) 0.0822(15) 0.0429(10) 0.0047(10) 0.0105(10) -0.0002(13)
C1 0.0474(16) 0.0567(18) 0.0490(16) 0.0111(14) 0.0034(14) 0.0018(14)
C2 0.0559(19) 0.077(2) 0.0566(19) 0.0225(18) -0.0076(16) 0.0024(18)
C3 0.075(2) 0.081(2) 0.0419(16) 0.0168(17) -0.0108(16) -0.019(2)
C4 0.088(3) 0.075(2) 0.0442(17) -0.0029(16) 0.0067(18) 0.003(2)
C5 0.066(2) 0.074(2) 0.0499(18) 0.0031(16) 0.0016(15) 0.017(2)
C6 0.0463(16) 0.0482(16) 0.0430(14) 0.0059(12) 0.0012(12) -0.0009(12)
C7 0.0435(15) 0.0461(15) 0.0407(14) 0.0056(12) -0.0015(12) -0.0005(13)
C8 0.0434(15) 0.0601(18) 0.0452(15) 0.0035(14) 0.0015(13) -0.0059(15)
C9 0.0351(13) 0.0489(16) 0.0505(15) 0.0026(13) -0.0021(12) 0.0035(12)
C10 0.0485(16) 0.0486(16) 0.0479(16) 0.0051(13) -0.0032(14) -0.0017(13)
C11 0.0448(15) 0.0515(15) 0.0424(14) 0.0130(13) -0.0058(13) 0.0029(13)

loop_
_atom_type_symbol
_atom_type_description
_atom_type_scat_dispersion_real
_atom_type_scat_dispersion_imag
_atom_type_scat_source
C C 0.0181 0.0091 'International Tables Vol C Tables 4.2.6.8 and 6.1.1.4'
H H 0.0000 0.0000 'International Tables Vol C Tables 4.2.6.8 and 6.1.1.4'
N N 0.0311 0.0180 'International Tables Vol C Tables 4.2.6.8 and 6.1.1.4'
O O 0.0492 0.0322 'International Tables Vol C Tables 4.2.6.8 and 6.1.1.4'

loop_
_geom_angle_atom_site_label_1
_geom_angle_atom_site_label_2
_geom_angle_atom_site_label_3
_geom_angle
C11 N1 N2 121.2(2)
C11 N1 C9 114.3(2)
N2 N1 C9 124.4(2)
C10 O1 C7 109.6(2)
C11 O2 C10 110.3(2)
C6 C1 C2 120.5(3)
C3 C2 C1 120.0(3)
C2 C3 C4 120.1(3)
C3 C4 C5 120.0(3)
C6 C5 C4 120.7(3)
C1 C6 C5 118.7(3)
C1 C6 C7 119.5(3)
C5 C6 C7 121.6(3)
O1 C7 C6 106.9(2)
O1 C7 C8 102.5(2)
C6 C7 C8 118.3(2)
C9 C8 C7 103.1(2)
N1 C9 C8 113.9(2)
N1 C9 C10 100.8(2)
C8 C9 C10 104.3(2)
O1 C10 O2 110.5(2)
O1 C10 C9 107.4(2)
O2 C10 C9 105.5(2)
O3 C11 N1 129.7(3)
O3 C11 O2 121.7(3)
N1 C11 O2 108.7(3)

loop_
_geom_bond_atom_site_label_1
_geom_bond_atom_site_label_2
_geom_bond_distance
N1 C11 1.341(3)
N1 N2 1.397(3)
N1 C9 1.447(3)
O1 C10 1.391(3)
O1 C7 1.462(3)
O2 C11 1.365(3)
O2 C10 1.445(3)
O3 C11 1.206(3)
C1 C6 1.372(4)
C1 C2 1.396(4)
C2 C3 1.365(5)
C3 C4 1.370(5)
C4 C5 1.384(4)
C5 C6 1.383(4)
C6 C7 1.506(3)
C7 C8 1.529(4)
C8 C9 1.515(4)
C9 C10 1.536(4)
